data_7009506
loop_
_publ_author_name
'Burrows, Andrew D.'
'Mahon, Mary F.'
'Palmer, Mark T.'

_publ_section_title
;
 Ether functionalised aminophosphines: synthesis and co-ordination
 chemistry of palladium(II) and platinum(II) complexes&#x200A;&#x2020;
;
_journal_issue 10
_journal_name_full 'Journal of the Chemical Society, Dalton Transactions'
_journal_page_first 1669
_journal_paper_doi 10.1039/b001436m
_journal_year 2000
_chemical_formula_sum 'C25 H32 Cl N2 O P Pd'
_chemical_formula_weight 549.35
_chemical_name_systematic
;

  ?

;
_space_group_IT_number 14
_symmetry_cell_setting monoclinic
_symmetry_space_group_name_Hall '-P 2ybc'
_symmetry_space_group_name_H-M 'P 1 21/c 1'
_atom_sites_solution_hydrogens geom
_atom_sites_solution_primary direct
_atom_sites_solution_secondary difmap
_audit_creation_method SHELXL
_cell_angle_alpha 90.00
_cell_angle_beta 111.922(2)
_cell_angle_gamma 90.00
_cell_formula_units_Z 4
_cell_length_a 16.835(2)
_cell_length_b 8.3350(9)
_cell_length_c 19.590(2)
_cell_measurement_temperature 293(2)
_cell_volume 2550.1(5)
_computing_structure_refinement 'SHELXL-93 (Sheldrick, 1993)'
_computing_structure_solution 'SHELXS-86 (Sheldrick, 1990)'
_diffrn_ambient_temperature 293(2)
_diffrn_radiation_monochromator graphite
_diffrn_radiation_source 'fine-focus sealed tube'
_diffrn_radiation_type MoK\a
_diffrn_radiation_wavelength 0.71073
_diffrn_reflns_av_R_equivalents 0.0385
_diffrn_reflns_av_sigmaI/netI 0.0445
_diffrn_reflns_limit_h_max 21
_diffrn_reflns_limit_h_min -14
_diffrn_reflns_limit_k_max 10
_diffrn_reflns_limit_k_min -10
_diffrn_reflns_limit_l_max 23
_diffrn_reflns_limit_l_min -24
_diffrn_reflns_number 14866
_diffrn_reflns_theta_max 26.37
_diffrn_reflns_theta_min 1.30
_exptl_absorpt_coefficient_mu 0.914
_exptl_crystal_density_diffrn 1.431
_exptl_crystal_F_000 1128
_exptl_crystal_size_max 0.45
_exptl_crystal_size_mid 0.25
_exptl_crystal_size_min 0.15
_refine_diff_density_max 0.841
_refine_diff_density_min -0.687
_refine_diff_density_rms 0.086
_refine_ls_extinction_method none
_refine_ls_goodness_of_fit_all 0.906
_refine_ls_goodness_of_fit_obs 0.985
_refine_ls_matrix_type full
_refine_ls_number_parameters 287
_refine_ls_number_reflns 5207
_refine_ls_number_restraints 1
_refine_ls_restrained_S_all 0.907
_refine_ls_restrained_S_obs 0.986
_refine_ls_R_factor_all 0.0581
_refine_ls_R_factor_obs 0.0392
_refine_ls_shift/esd_max 0.001
_refine_ls_shift/esd_mean 0.000
_refine_ls_structure_factor_coef Fsqd
_refine_ls_weighting_details 'w=1/[\s^2^(Fo^2^)+(0.0633P)^2^+0.0000P] where P=(Fo^2^+2Fc^2^)/3'
_refine_ls_weighting_scheme calc
_refine_ls_wR_factor_all 0.1028
_refine_ls_wR_factor_obs 0.0942
_reflns_number_observed 3775
_reflns_number_total 5207
_reflns_observed_criterion >2sigma(I)
_cod_data_source_file b001436m.txt
_cod_data_source_block complex18
_cod_depositor_comments
;
The following automatic conversions were performed:
'_symmetry_cell_setting' value 'Monoclinic' changed to 'monoclinic'
according to '/home/saulius/struct/CIF-dictionaries/cif_core.dic'
dictionary named 'cif_core.dic' version 2.4.1 from 2010-06-29.

Automatic conversion script
Id: cif_fix_enum 1527 2010-12-29 10:47:43Z saulius 

The following automatic conversions were performed:

'_refine_ls_weighting_scheme' value 'calc
w=1/[\s^2^(Fo^2^)+(0.0633P)^2^+0.0000P] where P=(Fo^2^+2Fc^2^)/3' was
changed to 'calc'. New tag '_refine_ls_weighting_details' was
created. The value of the new tag was set to
'w=1/[\s^2^(Fo^2^)+(0.0633P)^2^+0.0000P] where P=(Fo^2^+2Fc^2^)/3'.

Automatic conversion script
Id: cif_fix_values 3143 2015-03-26 13:38:13Z robertas 
;
_cod_original_sg_symbol_H-M P21/c
_cod_database_code 7009506

loop_
_symmetry_equiv_pos_as_xyz
'x, y, z'
'-x, y+1/2, -z+1/2'
'-x, -y, -z'
'x, -y-1/2, z-1/2'

loop_
_atom_site_aniso_label
_atom_site_aniso_U_11
_atom_site_aniso_U_22
_atom_site_aniso_U_33
_atom_site_aniso_U_23
_atom_site_aniso_U_13
_atom_site_aniso_U_12
Pd1 0.0363(2) 0.0362(2) 0.0492(2) 0.00065(12) 0.01555(12) 0.00341(11)
P1 0.0347(4) 0.0331(4) 0.0421(5) 0.0025(4) 0.0128(4) 0.0028(3)
Cl1 0.0854(8) 0.1250(11) 0.0498(6) -0.0038(6) 0.0246(6) 0.0458(8)
C17 0.040(2) 0.030(2) 0.056(2) 0.0091(15) 0.009(2) -0.0012(13)
N2 0.0400(15) 0.035(2) 0.076(2) 0.0005(15) 0.025(2) 0.0026(13)
C2 0.038(2) 0.047(2) 0.050(2) -0.001(2) 0.015(2) -0.001(2)
C1 0.037(2) 0.033(2) 0.043(2) 0.0054(14) 0.0129(15) 0.0051(13)
C3 0.048(2) 0.044(2) 0.063(2) -0.005(2) 0.011(2) -0.004(2)
C4 0.069(3) 0.055(3) 0.057(2) -0.015(2) 0.021(2) 0.004(2)
C6 0.065(2) 0.048(2) 0.067(3) -0.005(2) 0.037(2) -0.008(2)
C5 0.086(3) 0.072(3) 0.069(3) -0.014(2) 0.047(3) -0.012(2)
C7 0.039(2) 0.041(2) 0.043(2) -0.0057(15) 0.0143(15) -0.0032(14)
N1 0.056(2) 0.043(2) 0.044(2) 0.0057(14) 0.023(2) 0.0129(14)
C13 0.044(2) 0.045(2) 0.048(2) 0.009(2) 0.012(2) 0.007(2)
C8 0.049(2) 0.037(2) 0.069(2) -0.003(2) 0.025(2) -0.001(2)
C22 0.043(2) 0.033(2) 0.066(2) 0.006(2) 0.010(2) -0.0031(15)
C14 0.059(2) 0.045(2) 0.061(2) 0.006(2) 0.011(2) -0.002(2)
C18 0.061(2) 0.044(2) 0.056(2) 0.005(2) 0.014(2) 0.005(2)
C12 0.041(2) 0.057(2) 0.087(3) 0.022(2) 0.019(2) 0.005(2)
C23 0.041(2) 0.044(2) 0.086(3) 0.009(2) 0.014(2) 0.005(2)
C9 0.073(3) 0.038(2) 0.075(3) -0.007(2) 0.036(2) -0.008(2)
O1 0.120(3) 0.085(2) 0.057(2) 0.007(2) 0.033(2) -0.014(2)
C10 0.059(2) 0.058(3) 0.066(3) -0.016(2) 0.029(2) -0.024(2)
C21 0.052(2) 0.040(2) 0.075(3) 0.013(2) 0.000(2) 0.001(2)
C20 0.077(3) 0.046(2) 0.061(3) 0.009(2) -0.005(2) -0.004(2)
C19 0.089(3) 0.056(3) 0.057(3) 0.006(2) 0.018(2) 0.000(2)
C25 0.071(3) 0.039(2) 0.111(4) -0.010(2) 0.038(3) -0.001(2)
C24 0.066(3) 0.070(3) 0.094(3) -0.001(2) 0.047(3) 0.008(2)
C11 0.039(2) 0.077(3) 0.087(3) 0.010(2) 0.018(2) -0.009(2)
C15 0.089(3) 0.060(3) 0.080(3) 0.017(2) 0.035(3) -0.007(2)
C16 0.188(7) 0.120(6) 0.071(4) 0.001(3) 0.056(4) -0.018(5)

loop_
_atom_site_label
_atom_site_type_symbol
_atom_site_fract_x
_atom_site_fract_y
_atom_site_fract_z
_atom_site_U_iso_or_equiv
_atom_site_thermal_displace_type
_atom_site_occupancy
_atom_site_calc_flag
_atom_site_refinement_flags
_atom_site_disorder_group
Pd1 Pd 0.17691(2) 0.45891(3) 0.372659(14) 0.04071(11) Uani 1 d . .
P1 P 0.28970(5) 0.31410(10) 0.37312(5) 0.0371(2) Uani 1 d . .
Cl1 Cl 0.22971(8) 0.4482(2) 0.50392(6) 0.0869(4) Uani 1 d . .
C17 C 0.1272(2) 0.5048(4) 0.2627(2) 0.0444(8) Uani 1 d . .
N2 N 0.0717(2) 0.6073(4) 0.3720(2) 0.0492(7) Uani 1 d . .
C2 C 0.2190(2) 0.0496(4) 0.2887(2) 0.0455(8) Uani 1 d . .
H2 H 0.1871(2) 0.0432(4) 0.3185(2) 0.055 Uiso 1 calc R .
C1 C 0.2785(2) 0.1721(4) 0.2999(2) 0.0383(7) Uani 1 d . .
C3 C 0.2066(2) -0.0630(4) 0.2337(2) 0.0544(9) Uani 1 d . .
H3 H 0.1667(2) -0.1447(4) 0.2269(2) 0.065 Uiso 1 calc R .
C4 C 0.2526(3) -0.0547(5) 0.1896(2) 0.0612(11) Uani 1 d . .
H4 H 0.2437(3) -0.1298(5) 0.1524(2) 0.073 Uiso 1 calc R .
C6 C 0.3253(3) 0.1771(5) 0.2553(2) 0.0561(10) Uani 1 d . .
H6 H 0.3661(3) 0.2571(5) 0.2623(2) 0.067 Uiso 1 calc R .
C5 C 0.3121(3) 0.0642(5) 0.2000(2) 0.0704(12) Uani 1 d . .
H5 H 0.3438(3) 0.0693(5) 0.1700(2) 0.084 Uiso 1 calc R .
C7 C 0.3764(2) 0.4463(4) 0.3748(2) 0.0410(8) Uani 1 d . .
N1 N 0.3210(2) 0.1934(4) 0.4449(2) 0.0466(7) Uani 1 d D .
H1 H 0.3101(20) 0.2272(40) 0.4799(14) 0.038(10) Uiso 1 d D .
C13 C 0.3832(2) 0.0637(4) 0.4614(2) 0.0474(8) Uani 1 d . .
H13A H 0.4350(2) 0.0965(4) 0.5014(2) 0.057 Uiso 1 calc R .
H13B H 0.3977(2) 0.0444(4) 0.4186(2) 0.057 Uiso 1 calc R .
C8 C 0.3598(2) 0.6028(4) 0.3499(2) 0.0505(9) Uani 1 d . .
H8 H 0.3036(2) 0.6397(4) 0.3311(2) 0.061 Uiso 1 calc R .
C22 C 0.0486(2) 0.5841(4) 0.2413(2) 0.0507(9) Uani 1 d . .
C14 C 0.3512(3) -0.0907(5) 0.4824(2) 0.0582(10) Uani 1 d . .
H14A H 0.2983(3) -0.1211(5) 0.4430(2) 0.070 Uiso 1 calc R .
H14B H 0.3929(3) -0.1746(5) 0.4870(2) 0.070 Uiso 1 calc R .
C18 C 0.1618(3) 0.4835(4) 0.2101(2) 0.0555(10) Uani 1 d . .
H18 H 0.2143(3) 0.4315(4) 0.2229(2) 0.067 Uiso 1 calc R .
C12 C 0.4613(2) 0.3961(5) 0.4026(2) 0.0631(11) Uani 1 d . .
H12 H 0.4742(2) 0.2909(5) 0.4187(2) 0.076 Uiso 1 calc R .
C23 C 0.0072(2) 0.5984(5) 0.2964(2) 0.0599(10) Uani 1 d . .
H23A H -0.0282(2) 0.6941(5) 0.2862(2) 0.072 Uiso 1 calc R .
H23B H -0.0296(2) 0.5064(5) 0.2922(2) 0.072 Uiso 1 calc R .
C9 C 0.4258(3) 0.7056(5) 0.3526(2) 0.0596(10) Uani 1 d . .
H9 H 0.4137(3) 0.8100(5) 0.3350(2) 0.071 Uiso 1 calc R .
O1 O 0.4159(3) -0.0486(4) 0.6093(2) 0.0872(10) Uani 1 d . .
C10 C 0.5087(3) 0.6526(5) 0.3812(2) 0.0589(10) Uani 1 d . .
H10 H 0.5531(3) 0.7213(5) 0.3833(2) 0.071 Uiso 1 calc R .
C21 C 0.0083(2) 0.6408(5) 0.1706(2) 0.0621(11) Uani 1 d . .
H21 H -0.0434(2) 0.6956(5) 0.1580(2) 0.075 Uiso 1 calc R .
C20 C 0.0439(3) 0.6168(5) 0.1185(2) 0.0699(12) Uani 1 d . .
H20 H 0.0164(3) 0.6538(5) 0.0706(2) 0.084 Uiso 1 calc R .
C19 C 0.1209(3) 0.5372(5) 0.1385(2) 0.0702(12) Uani 1 d . .
H19 H 0.1455(3) 0.5194(5) 0.1039(2) 0.084 Uiso 1 calc R .
C25 C 0.1074(3) 0.7725(5) 0.3887(3) 0.0727(12) Uani 1 d . .
H25A H 0.1313(17) 0.8036(14) 0.3532(10) 0.109 Uiso 1 calc R .
H25B H 0.1514(13) 0.7746(9) 0.4371(7) 0.109 Uiso 1 calc R .
H25C H 0.0626(5) 0.8458(7) 0.3867(16) 0.109 Uiso 1 calc R .
C24 C 0.0317(3) 0.5669(5) 0.4252(3) 0.0718(13) Uani 1 d . .
H24A H -0.0182(12) 0.6325(27) 0.4159(11) 0.108 Uiso 1 calc R .
H24B H 0.0718(8) 0.5861(37) 0.4743(3) 0.108 Uiso 1 calc R .
H24C H 0.0153(19) 0.4558(11) 0.4200(12) 0.108 Uiso 1 calc R .
C11 C 0.5263(3) 0.4997(6) 0.4066(3) 0.0694(12) Uani 1 d . .
H11 H 0.5828(3) 0.4650(6) 0.4269(3) 0.083 Uiso 1 calc R .
C15 C 0.3357(3) -0.0814(6) 0.5522(3) 0.0751(13) Uani 1 d . .
H15A H 0.2951(3) 0.0034(6) 0.5493(3) 0.090 Uiso 1 calc R .
H15B H 0.3127(3) -0.1821(6) 0.5615(3) 0.090 Uiso 1 calc R .
C16 C 0.4153(5) -0.0653(8) 0.6794(3) 0.124(3) Uani 1 d . .
H16A H 0.3689(22) -0.0041(52) 0.6833(10) 0.186 Uiso 1 calc R .
H16B H 0.4686(15) -0.0270(60) 0.7148(4) 0.186 Uiso 1 calc R .
H16C H 0.4081(35) -0.1764(11) 0.6887(11) 0.186 Uiso 1 calc R .

loop_
_atom_type_symbol
_atom_type_description
_atom_type_scat_dispersion_real
_atom_type_scat_dispersion_imag
_atom_type_scat_source
C C 0.0033 0.0016 'International Tables Vol C Tables 4.2.6.8 and 6.1.1.4'
H H 0.0000 0.0000 'International Tables Vol C Tables 4.2.6.8 and 6.1.1.4'
N N 0.0061 0.0033 'International Tables Vol C Tables 4.2.6.8 and 6.1.1.4'
O O 0.0106 0.0060 'International Tables Vol C Tables 4.2.6.8 and 6.1.1.4'
P P 0.1023 0.0942 'International Tables Vol C Tables 4.2.6.8 and 6.1.1.4'
Cl Cl 0.1484 0.1585 'International Tables Vol C Tables 4.2.6.8 and 6.1.1.4'
Pd Pd -0.9988 1.0072 'International Tables Vol C Tables 4.2.6.8 and 6.1.1.4'

loop_
_geom_angle_atom_site_label_1
_geom_angle_atom_site_label_2
_geom_angle_atom_site_label_3
_geom_angle
_geom_angle_site_symmetry_1
_geom_angle_site_symmetry_3
_geom_angle_publ_flag
C17 Pd1 N2 82.72(13) . . ?
C17 Pd1 P1 96.80(10) . . ?
N2 Pd1 P1 177.49(8) . . ?
C17 Pd1 Cl1 170.91(10) . . ?
N2 Pd1 Cl1 90.16(9) . . ?
P1 Pd1 Cl1 90.07(3) . . ?
N1 P1 C1 100.53(15) . . ?
N1 P1 C7 110.8(2) . . ?
C1 P1 C7 104.82(14) . . ?
N1 P1 Pd1 109.37(11) . . ?
C1 P1 Pd1 120.57(10) . . ?
C7 P1 Pd1 110.23(11) . . ?
C18 C17 C22 117.2(3) . . ?
C18 C17 Pd1 130.4(3) . . ?
C22 C17 Pd1 112.1(3) . . ?
C23 N2 C24 109.8(3) . . ?
C23 N2 C25 110.7(3) . . ?
C24 N2 C25 108.0(3) . . ?
C23 N2 Pd1 105.8(2) . . ?
C24 N2 Pd1 117.1(2) . . ?
C25 N2 Pd1 105.4(2) . . ?
C3 C2 C1 120.7(3) . . ?
C6 C1 C2 118.2(3) . . ?
C6 C1 P1 124.4(3) . . ?
C2 C1 P1 117.4(2) . . ?
C4 C3 C2 120.2(3) . . ?
C3 C4 C5 120.1(4) . . ?
C1 C6 C5 120.7(4) . . ?
C4 C5 C6 120.1(4) . . ?
C8 C7 C12 117.7(3) . . ?
C8 C7 P1 120.6(3) . . ?
C12 C7 P1 121.7(3) . . ?
C13 N1 P1 128.1(2) . . ?
N1 C13 C14 113.2(3) . . ?
C7 C8 C9 121.0(3) . . ?
C21 C22 C17 121.4(4) . . ?
C21 C22 C23 120.7(3) . . ?
C17 C22 C23 117.8(3) . . ?
C15 C14 C13 114.1(3) . . ?
C17 C18 C19 121.9(4) . . ?
C11 C12 C7 120.9(4) . . ?
N2 C23 C22 111.2(3) . . ?
C10 C9 C8 119.7(4) . . ?
C16 O1 C15 114.0(4) . . ?
C11 C10 C9 120.1(4) . . ?
C22 C21 C20 120.5(4) . . ?
C19 C20 C21 118.9(4) . . ?
C20 C19 C18 120.2(4) . . ?
C10 C11 C12 120.6(4) . . ?
O1 C15 C14 107.1(4) . . ?

loop_
_geom_bond_atom_site_label_1
_geom_bond_atom_site_label_2
_geom_bond_distance
_geom_bond_site_symmetry_2
_geom_bond_publ_flag
Pd1 C17 2.034(4) . ?
Pd1 N2 2.156(3) . ?
Pd1 P1 2.2472(8) . ?
Pd1 Cl1 2.3882(11) . ?
P1 N1 1.648(3) . ?
P1 C1 1.815(3) . ?
P1 C7 1.820(3) . ?
C17 C18 1.372(5) . ?
C17 C22 1.396(5) . ?
N2 C23 1.475(5) . ?
N2 C24 1.476(5) . ?
N2 C25 1.490(5) . ?
C2 C3 1.384(5) . ?
C2 C1 1.389(5) . ?
C1 C6 1.378(4) . ?
C3 C4 1.361(5) . ?
C4 C5 1.369(6) . ?
C6 C5 1.389(5) . ?
C7 C8 1.384(5) . ?
C7 C12 1.390(5) . ?
N1 C13 1.455(4) . ?
C13 C14 1.510(5) . ?
C8 C9 1.389(5) . ?
C22 C21 1.379(5) . ?
C22 C23 1.493(5) . ?
C14 C15 1.487(6) . ?
C18 C19 1.386(5) . ?
C12 C11 1.373(5) . ?
C9 C10 1.368(6) . ?
O1 C16 1.383(6) . ?
O1 C15 1.421(6) . ?
C10 C11 1.361(6) . ?
C21 C20 1.378(6) . ?
C20 C19 1.377(6) . ?
